data_4105537
loop_
_publ_author_name
'Anantharamulu Navulla'
'Alexander A. Tsirlin'
'Artem M. Abakumov'
'Roman V. Shpanchenko'
'Haitao Zhang'
'Evgeny V. Dikarev'

_publ_contact_author_address
;
Department of Chemistry
University at Albany
1400 Washington ave
Albany NY 12222
USA
;
_publ_contact_author_email dikarev@albany.edu
_publ_contact_author_fax 518-442-3462
_publ_contact_author_name
;
Dikarev, Evgeny V.
;
_publ_contact_author_phone 518-442-4401
_publ_section_title
;
 Fluorinated Heterometallic \b-Diketonates as Volatile Single-Source
 Precursors for the Synthesis of Low-Valent Mixed-Metal Fluorides
;
_journal_name_full 'Journal of the American Chemical Society'
_journal_page_first 692
_journal_page_last 694
_journal_paper_doi 10.1021/ja109128r
_journal_volume 133
_journal_year 2011
_chemical_formula_sum 'C20 H4 F24 Ni O8 Pb'
_chemical_formula_weight 1094.13
_chemical_name_systematic
; 
 catena-(di(hexafluoroacetylacetonate)-nickel(II)-
 di(hexafluoroacetylacetonate)-lead(II))
;
_space_group_IT_number 15
_symmetry_cell_setting monoclinic
_symmetry_space_group_name_Hall '-C 2yc'
_symmetry_space_group_name_H-M 'C 1 2/c 1'
_atom_sites_solution_hydrogens geom
_atom_sites_solution_primary direct
_atom_sites_solution_secondary difmap
_audit_creation_method SHELXL-97
_cell_angle_alpha 90.00
_cell_angle_beta 97.7550(10)
_cell_angle_gamma 90.00
_cell_formula_units_Z 4
_cell_length_a 18.4611(16)
_cell_length_b 12.6354(11)
_cell_length_c 13.6823(11)
_cell_measurement_reflns_used 8295
_cell_measurement_temperature 173(2)
_cell_measurement_theta_max 28.15
_cell_measurement_theta_min 2.38
_cell_volume 3162.4(5)
_computing_cell_refinement 'SMART, SAINT'
_computing_data_collection SMART
_computing_data_reduction SAINT
_computing_molecular_graphics 'SHELXP-93 (Sheldrick, 1993)'
_computing_publication_material 'SHELXCIF-93 (Sheldrick, 1993)'
_computing_structure_refinement 'SHELXL-97 (Sheldrick, 1997)'
_computing_structure_solution 'SHELXS-97 (Sheldrick, 1990)'
_diffrn_ambient_temperature 173(2)
_diffrn_measured_fraction_theta_full 0.998
_diffrn_measured_fraction_theta_max 0.936
_diffrn_measurement_device_type 'Bruker SMART APEX CCD'
_diffrn_measurement_method '0.3 deg wide \w exposures'
_diffrn_radiation_monochromator graphite
_diffrn_radiation_source 'fine-focus sealed tube'
_diffrn_radiation_type MoK\a
_diffrn_radiation_wavelength 0.71073
_diffrn_reflns_av_R_equivalents 0.0293
_diffrn_reflns_av_sigmaI/netI 0.0310
_diffrn_reflns_limit_h_max 24
_diffrn_reflns_limit_h_min -24
_diffrn_reflns_limit_k_max 16
_diffrn_reflns_limit_k_min -16
_diffrn_reflns_limit_l_max 18
_diffrn_reflns_limit_l_min -18
_diffrn_reflns_number 13167
_diffrn_reflns_theta_full 25.00
_diffrn_reflns_theta_max 28.30
_diffrn_reflns_theta_min 1.96
_diffrn_standards_decay_% 0
_diffrn_standards_interval_count na
_diffrn_standards_interval_time na
_diffrn_standards_number 'none (area detector data)'
_exptl_absorpt_coefficient_mu 6.096
_exptl_absorpt_correction_T_max 0.7925
_exptl_absorpt_correction_T_min 0.3345
_exptl_absorpt_correction_type multi-scan
_exptl_absorpt_process_details
;
 SADABS (Bruker-AXS 2003)
;
_exptl_crystal_colour green
_exptl_crystal_density_diffrn 2.298
_exptl_crystal_density_method none
_exptl_crystal_description needle
_exptl_crystal_F_000 2056
_exptl_crystal_size_max 0.23
_exptl_crystal_size_mid 0.04
_exptl_crystal_size_min 0.04
_refine_diff_density_max 1.911
_refine_diff_density_min -0.911
_refine_diff_density_rms 0.186
_refine_ls_extinction_coef noref
_refine_ls_extinction_method none
_refine_ls_goodness_of_fit_ref 1.045
_refine_ls_hydrogen_treatment noref
_refine_ls_matrix_type full
_refine_ls_number_parameters 247
_refine_ls_number_reflns 3676
_refine_ls_number_restraints 12
_refine_ls_restrained_S_all 1.043
_refine_ls_R_factor_all 0.0625
_refine_ls_R_factor_gt 0.0538
_refine_ls_shift/su_max 0.000
_refine_ls_shift/su_mean 0.000
_refine_ls_structure_factor_coef Fsqd
_refine_ls_weighting_details 'calc w=1/[\s^2^(Fo^2^)+(0.1009P)^2^+15.6121P] where P=(Fo^2^+2Fc^2^)/3'
_refine_ls_weighting_scheme calc
_refine_ls_wR_factor_gt 0.1433
_refine_ls_wR_factor_ref 0.1516
_reflns_number_gt 3164
_reflns_number_total 3676
_reflns_threshold_expression >2sigma(I)
_cod_data_source_file ja109128r_si_002_2.cif
_cod_data_source_block PbNi(CF3COCHCOCF3)4_(1)
_cod_database_code 4105537

loop_
_symmetry_equiv_pos_as_xyz
'x, y, z'
'-x, y, -z+1/2'
'x+1/2, y+1/2, z'
'-x+1/2, y+1/2, -z+1/2'
'-x, -y, -z'
'x, -y, z-1/2'
'-x+1/2, -y+1/2, -z'
'x+1/2, -y+1/2, z-1/2'

loop_
_atom_site_label
_atom_site_type_symbol
_atom_site_fract_x
_atom_site_fract_y
_atom_site_fract_z
_atom_site_U_iso_or_equiv
_atom_site_adp_type
_atom_site_occupancy
_atom_site_symmetry_multiplicity
_atom_site_calc_flag
_atom_site_refinement_flags
_atom_site_disorder_assembly
_atom_site_disorder_group
Ni1 Ni 0.5000 0.5000 0.0000 0.0518(3) Uani 1 2 d S . .
Pb1 Pb 0.5000 0.38824(3) 0.2500 0.04525(16) Uani 1 2 d S . .
O1 O 0.4472(3) 0.2415(5) 0.1636(4) 0.0605(14) Uani 1 1 d . A .
O2 O 0.4199(3) 0.4651(4) 0.0816(4) 0.0602(14) Uani 1 1 d . . .
O3 O 0.5456(4) 0.5939(5) 0.1107(5) 0.0689(18) Uani 1 1 d . . .
O4 O 0.4400(4) 0.6201(4) -0.0704(5) 0.0665(18) Uani 1 1 d . . .
C1 C 0.3906(17) 0.0755(19) 0.1237(18) 0.075(5) Uiso 0.50 1 d PD A 1
F1 F 0.3230(13) 0.1164(19) 0.116(2) 0.067(6) Uiso 0.25 1 d PD A 1
F2 F 0.4135(16) 0.074(2) 0.036(2) 0.082(7) Uiso 0.25 1 d PD A 1
F3 F 0.370(2) -0.011(2) 0.158(3) 0.118(12) Uiso 0.25 1 d PD A 1
C1X C 0.3906(17) 0.0755(19) 0.1237(18) 0.990 Uiso 0.00 1 d PD A 2
F1X F 0.3274(16) 0.076(3) 0.161(3) 0.113(10) Uiso 0.25 1 d PD A 2
F2X F 0.3781(17) 0.1083(18) 0.0318(18) 0.071(6) Uiso 0.25 1 d PD A 2
F3X F 0.3982(13) -0.0253(12) 0.1387(18) 0.049(4) Uiso 0.25 1 d PD A 2
C1Y C 0.4122(11) 0.0809(17) 0.091(3) 0.073(5) Uiso 0.50 1 d PD A 1
F1Y F 0.4074(17) 0.122(2) -0.0022(19) 0.079(7) Uiso 0.25 1 d PD A 1
F2Y F 0.3472(18) 0.081(3) 0.109(3) 0.094(9) Uiso 0.25 1 d PD A 1
F3Y F 0.4425(17) -0.014(2) 0.076(2) 0.087(8) Uiso 0.25 1 d PD A 1
C1Z C 0.4122(11) 0.0809(17) 0.091(3) 0.990 Uiso 0.00 1 d PD A 2
F1Z F 0.439(2) 0.095(3) 0.003(2) 0.114(12) Uiso 0.25 1 d PD A 2
F2Z F 0.4162(16) -0.0188(17) 0.102(2) 0.066(6) Uiso 0.25 1 d PD A 2
F3Z F 0.3442(13) 0.1231(19) 0.069(2) 0.071(6) Uiso 0.25 1 d PD A 2
C2 C 0.4532(7) 0.1458(8) 0.1796(10) 0.088(4) Uani 1 1 d . . .
C3 C 0.5000 0.0919(15) 0.2500 0.092(5) Uiso 1 2 d S . .
H3 H 0.5000 0.0167 0.2500 0.110 Uiso 1 2 calc SR . .
C4 C 0.3121(11) 0.4172(17) 0.1076(15) 0.061(4) Uiso 0.50 1 d P B 1
F4 F 0.2660(9) 0.4966(12) 0.0920(12) 0.094(4) Uiso 0.50 1 d P B 1
F5 F 0.3415(6) 0.4172(10) 0.2066(9) 0.067(3) Uiso 0.50 1 d P B 1
F6 F 0.2770(7) 0.3282(12) 0.1015(10) 0.073(3) Uiso 0.50 1 d P B 1
C5 C 0.3697(8) 0.4182(13) 0.0371(11) 0.049(3) Uiso 0.50 1 d P . 1
C6 C 0.6501(10) 0.6248(13) 0.0527(14) 0.056(4) Uiso 0.50 1 d P . 1
H6 H 0.6983 0.6515 0.0691 0.067 Uiso 0.50 1 calc PR . 1
C7 C 0.6008(10) 0.6310(13) 0.1228(13) 0.055(4) Uiso 0.50 1 d P . 1
C8 C 0.6221(12) 0.6998(18) 0.2188(16) 0.072(5) Uiso 0.50 1 d P . 1
F7 F 0.7026(13) 0.688(2) 0.2340(17) 0.150(7) Uiso 0.50 1 d P . 1
F8 F 0.6188(19) 0.795(2) 0.199(2) 0.162(9) Uiso 0.50 1 d P . 1
F9 F 0.6091(7) 0.6513(11) 0.2924(9) 0.073(3) Uiso 0.50 1 d P . 1
C4X C 0.2944(13) 0.453(2) 0.1396(18) 0.076(5) Uiso 0.50 1 d P . 2
F4X F 0.2347(10) 0.5016(14) 0.1447(13) 0.110(5) Uiso 0.50 1 d P . 2
F5X F 0.3319(7) 0.4584(12) 0.2359(10) 0.079(3) Uiso 0.50 1 d P . 2
F6X F 0.2742(13) 0.3689(18) 0.1170(17) 0.111(6) Uiso 0.50 1 d P . 2
C5X C 0.3494(9) 0.5050(13) 0.0794(12) 0.055(3) Uiso 0.50 1 d P . 2
C9 C 0.3213(11) 0.5844(16) 0.0131(15) 0.066(4) Uiso 0.50 1 d P . 2
H9 H 0.2708 0.6014 0.0066 0.079 Uiso 0.50 1 calc PR . 2
C10 C 0.3251(11) 0.7211(16) -0.0942(15) 0.067(4) Uiso 0.50 1 d P . 2
C11 C 0.3672(9) 0.6393(14) -0.0440(12) 0.054(3) Uiso 0.50 1 d P . 2
F10 F 0.2585(12) 0.7387(18) -0.1152(17) 0.140(7) Uiso 0.50 1 d P . 2
F11 F 0.3495(8) 0.8257(12) -0.0398(10) 0.079(3) Uiso 0.50 1 d P . 2
F12 F 0.3752(7) 0.7767(10) -0.1761(9) 0.067(3) Uiso 0.50 1 d P . 2
C10X C 0.3647(12) 0.7653(17) -0.0862(15) 0.068(4) Uiso 0.50 1 d P . 3
F10X F 0.318(2) 0.784(3) -0.048(3) 0.199(13) Uiso 0.50 1 d P . 3
F11X F 0.3956(17) 0.860(2) -0.066(2) 0.161(8) Uiso 0.50 1 d P . 3
F12X F 0.3497(6) 0.7487(9) -0.1860(8) 0.058(2) Uiso 0.50 1 d P . 3
C11X C 0.4413(9) 0.7072(14) -0.0345(13) 0.057(4) Uiso 0.50 1 d P . 3
C12 C 0.4839(13) 0.7471(19) 0.0513(17) 0.081(6) Uiso 0.50 1 d P . 3
H12 H 0.4756 0.8181 0.0697 0.097 Uiso 0.50 1 calc PR . 3
C7X C 0.5360(10) 0.6911(15) 0.1091(13) 0.060(4) Uiso 0.50 1 d P . 3
C8X C 0.5824(17) 0.751(2) 0.204(2) 0.091(7) Uiso 0.50 1 d P . 3
F7X F 0.6610(14) 0.7504(19) 0.1895(17) 0.133(6) Uiso 0.50 1 d P . 3
F8X F 0.5622(15) 0.826(2) 0.2097(19) 0.159(8) Uiso 0.50 1 d P . 3
F9X F 0.5829(8) 0.6945(12) 0.2790(11) 0.088(4) Uiso 0.50 1 d P . 3

loop_
_atom_site_aniso_label
_atom_site_aniso_U_11
_atom_site_aniso_U_22
_atom_site_aniso_U_33
_atom_site_aniso_U_23
_atom_site_aniso_U_13
_atom_site_aniso_U_12
Ni1 0.0625(8) 0.0366(6) 0.0486(7) 0.0050(5) -0.0206(6) -0.0022(5)
Pb1 0.0543(3) 0.0426(2) 0.0362(2) 0.000 -0.00333(15) 0.000
O1 0.062(3) 0.057(3) 0.058(3) -0.004(3) -0.010(3) -0.002(3)
O2 0.066(3) 0.047(3) 0.060(3) 0.008(2) -0.018(3) 0.001(2)
O3 0.081(4) 0.050(3) 0.066(4) -0.009(3) -0.023(3) -0.005(3)
O4 0.093(5) 0.042(3) 0.057(4) 0.006(2) -0.019(3) 0.013(3)
C2 0.089(7) 0.042(4) 0.121(9) -0.010(5) -0.028(7) -0.001(5)

loop_
_atom_type_symbol
_atom_type_description
_atom_type_scat_dispersion_real
_atom_type_scat_dispersion_imag
_atom_type_scat_source
C C 0.0033 0.0016 'International Tables Vol C Tables 4.2.6.8 and 6.1.1.4'
H H 0.0000 0.0000 'International Tables Vol C Tables 4.2.6.8 and 6.1.1.4'
O O 0.0106 0.0060 'International Tables Vol C Tables 4.2.6.8 and 6.1.1.4'
F F 0.0171 0.0103 'International Tables Vol C Tables 4.2.6.8 and 6.1.1.4'
Ni Ni 0.3393 1.1124 'International Tables Vol C Tables 4.2.6.8 and 6.1.1.4'
Pb Pb -3.3944 10.1111 'International Tables Vol C Tables 4.2.6.8 and 6.1.1.4'

loop_
_geom_angle_atom_site_label_1
_geom_angle_atom_site_label_2
_geom_angle_atom_site_label_3
_geom_angle
_geom_angle_site_symmetry_1
_geom_angle_site_symmetry_3
O3 Ni1 O3 180.0(4) 5_665 .
O3 Ni1 O2 88.6(3) 5_665 5_665
O3 Ni1 O2 91.4(3) . 5_665
O3 Ni1 O2 91.4(3) 5_665 .
O3 Ni1 O2 88.6(3) . .
O2 Ni1 O2 180.0(2) 5_665 .
O3 Ni1 O4 86.4(3) 5_665 .
O3 Ni1 O4 93.6(3) . .
O2 Ni1 O4 88.2(3) 5_665 .
O2 Ni1 O4 91.8(3) . .
O3 Ni1 O4 93.6(3) 5_665 5_665
O3 Ni1 O4 86.4(3) . 5_665
O2 Ni1 O4 91.8(3) 5_665 5_665
O2 Ni1 O4 88.2(3) . 5_665
O4 Ni1 O4 180.0(4) . 5_665
O1 Pb1 O1 75.2(3) . 2_655
O1 Pb1 O2 147.77(19) . 2_655
O1 Pb1 O2 73.47(18) 2_655 2_655
O1 Pb1 O2 73.47(18) . .
O1 Pb1 O2 147.77(19) 2_655 .
O2 Pb1 O2 138.5(2) 2_655 .
C2 O1 Pb1 131.8(6) . .
C5 O2 C5X 60.7(10) . .
C5 O2 Ni1 113.8(8) . .
C5X O2 Ni1 131.5(8) . .
C5 O2 Pb1 123.0(8) . .
C5X O2 Pb1 122.8(8) . .
Ni1 O2 Pb1 100.9(2) . .
C7 O3 C7X 73.2(13) . .
C7 O3 Ni1 129.9(11) . .
C7X O3 Ni1 121.7(9) . .
C11X O4 C11 73.4(11) . .
C11X O4 Ni1 120.4(9) . .
C11 O4 Ni1 117.8(8) . .
C1Y C1 F2Y 120(5) . .
C1Y C1 F3 126(4) . .
F2Y C1 F3 80(4) . .
C1Y C1 F2 21(3) . .
F2Y C1 F2 102(4) . .
F3 C1 F2 118(3) . .
C1Y C1 F1 124(4) . .
F2Y C1 F1 20(3) . .
F3 C1 F1 92(3) . .
F2 C1 F1 110(2) . .
C1Y C1 C2 78(4) . .
F2Y C1 C2 136(4) . .
F3 C1 C2 123(2) . .
F2 C1 C2 98(3) . .
F1 C1 C2 116(2) . .
C1Y C1 F3Y 50(3) . .
F2Y C1 F3Y 125(4) . .
F3 C1 F3Y 77(2) . .
F2 C1 F3Y 51(2) . .
F1 C1 F3Y 144(2) . .
C2 C1 F3Y 99(2) . .
C1Y C1 F1Y 30(3) . .
F2Y C1 F1Y 91(3) . .
F3 C1 F1Y 134(3) . .
F2 C1 F1Y 20.6(16) . .
F1 C1 F1Y 94.1(19) . .
C2 C1 F1Y 93.9(17) . .
F3Y C1 F1Y 71.3(16) . .
F2Y F1 C1 25(4) . .
F2Y F1 C1Y 29(4) . .
C1 F1 C1Y 17.5(13) . .
C1Y F2 F1Y 123(5) . .
C1Y F2 C1 18(3) . .
F1Y F2 C1 124(3) . .
C1Y F2 F3Y 76(3) . .
F1Y F2 F3Y 157(4) . .
C1 F2 F3Y 79(3) . .
C1Y F2 F2Y 45(3) . .
F1Y F2 F2Y 108(3) . .
C1 F2 F2Y 28.0(14) . .
F3Y F2 F2Y 95(3) . .
C1 F3 F2Y 34.8(16) . .
C1 F3 C1Y 17.4(13) . .
F2Y F3 C1Y 45.8(13) . .
F3Z F2X F1Z 162(4) . .
C1 C1Y F2 142(6) . .
C1 C1Y F2Y 34(3) . .
F2 C1Y F2Y 111(4) . .
C1 C1Y F3Y 109(4) . .
F2 C1Y F3Y 72(3) . .
F2Y C1Y F3Y 117(3) . .
C1 C1Y F1Y 136(4) . .
F2 C1Y F1Y 29(3) . .
F2Y C1Y F1Y 104(3) . .
F3Y C1Y F1Y 100(3) . .
C1 C1Y C2 78(4) . .
F2 C1Y C2 138(4) . .
F2Y C1Y C2 103(3) . .
F3Y C1Y C2 114.4(19) . .
F1Y C1Y C2 119(2) . .
C1 C1Y F3 36(3) . .
F2 C1Y F3 122(4) . .
F2Y C1Y F3 52(2) . .
F3Y C1Y F3 73(2) . .
F1Y C1Y F3 140(3) . .
C2 C1Y F3 98(2) . .
C1 C1Y F1 39(3) . .
F2 C1Y F1 112(3) . .
F2Y C1Y F1 14.3(18) . .
F3Y C1Y F1 132(2) . .
F1Y C1Y F1 97.9(18) . .
C2 C1Y F1 94.6(16) . .
F3 C1Y F1 64.7(17) . .
F2 F1Y C1Y 27(2) . .
F2 F1Y C1 36(2) . .
C1Y F1Y C1 13.7(10) . .
F1 F2Y C1 135(7) . .
F1 F2Y C1Y 137(5) . .
C1 F2Y C1Y 26(2) . .
F1 F2Y F3 132(5) . .
C1 F2Y F3 65(4) . .
C1Y F2Y F3 82(3) . .
F1 F2Y F2 134(5) . .
C1 F2Y F2 50(3) . .
C1Y F2Y F2 24.8(16) . .
F3 F2Y F2 93(3) . .
F2 F3Y C1Y 32.5(14) . .
F2 F3Y C1 50.6(17) . .
C1Y F3Y C1 21.4(14) . .
F2X F3Z F1X 131(3) . .
O1 C2 C3 129.8(12) . .
O1 C2 C1 115.1(12) . .
C3 C2 C1 114.2(13) . .
O1 C2 C1Y 110.6(12) . .
C3 C2 C1Y 118.2(12) . .
C1 C2 C1Y 23.7(10) . .
C2 C3 C2 121.0(17) . 2_655
C2 C3 H3 119.5 . .
C2 C3 H3 119.5 2_655 .
F6 C4 F4 110.3(18) . .
F6 C4 F5 100.9(15) . .
F4 C4 F5 108.5(18) . .
F6 C4 C5 110.5(18) . .
F4 C4 C5 112.4(16) . .
F5 C4 C5 113.6(15) . .
O2 C5 C6 139.4(15) . 5_665
O2 C5 C4 104.0(14) . .
C6 C5 C4 116.5(15) 5_665 .
C5 C6 C7 121.5(17) 5_665 .
C5 C6 H6 119.2 5_665 .
C7 C6 H6 119.2 . .
O3 C7 C6 122.4(17) . .
O3 C7 C8 118.4(16) . .
C6 C7 C8 119.0(16) . .
F8 C8 F9 131(2) . .
F8 C8 F7 98(2) . .
F9 C8 F7 98.0(19) . .
F8 C8 C7 111(2) . .
F9 C8 C7 110.6(18) . .
F7 C8 C7 101.2(17) . .
F6X C4X F4X 102(2) . .
F6X C4X F5X 113(2) . .
F4X C4X F5X 104(2) . .
F6X C4X C5X 118(2) . .
F4X C4X C5X 118(2) . .
F5X C4X C5X 101.8(17) . .
O2 C5X C9 122.3(14) . .
O2 C5X C4X 121.2(15) . .
C9 C5X C4X 116.0(17) . .
C5X C9 C11 120.9(18) . .
C5X C9 H9 119.5 . .
C11 C9 H9 119.5 . .
F10 C10 C11 135(2) . .
F10 C10 F11 99.9(18) . .
C11 C10 F11 106.5(15) . .
F10 C10 F12 112.6(18) . .
C11 C10 F12 108.1(15) . .
F11 C10 F12 79.4(12) . .
C9 C11 C10 107.3(16) . .
C9 C11 O4 134.2(16) . .
C10 C11 O4 117.8(14) . .
F10X C10X F11X 93(3) . .
F10X C10X F12X 117(3) . .
F11X C10X F12X 111(2) . .
F10X C10X C11X 125(3) . .
F11X C10X C11X 89.6(18) . .
F12X C10X C11X 113.7(15) . .
C10X F10X F11X 49(2) . .
C10X F11X F10X 38.0(16) . .
O4 C11X C12 130.0(17) . .
O4 C11X C10X 105.1(14) . .
C12 C11X C10X 122.7(17) . .
C7X C12 C11X 125(2) . .
C7X C12 H12 117.7 . .
C11X C12 H12 117.7 . .
O3 C7X C12 127.9(18) . .
O3 C7X C8X 112.7(17) . .
C12 C7X C8X 118.1(19) . .
F8X C8X F9X 116(3) . .
F8X C8X F7X 113(3) . .
F9X C8X F7X 102(2) . .
F8X C8X C7X 109(3) . .
F9X C8X C7X 109(2) . .
F7X C8X C7X 108(2) . .

loop_
_geom_bond_atom_site_label_1
_geom_bond_atom_site_label_2
_geom_bond_distance
_geom_bond_site_symmetry_2
Ni1 O3 2.017(6) 5_665
Ni1 O3 2.017(6) .
Ni1 O2 2.018(7) 5_665
Ni1 O2 2.018(7) .
Ni1 O4 2.042(5) .
Ni1 O4 2.042(5) 5_665
Pb1 O1 2.339(6) .
Pb1 O1 2.339(6) 2_655
Pb1 O2 2.743(5) 2_655
Pb1 O2 2.743(5) .
O1 C2 1.232(11) .
O2 C5 1.196(16) .
O2 C5X 1.393(17) .
O3 C7 1.113(19) .
O3 C7X 1.241(19) .
O4 C11X 1.205(18) .
O4 C11 1.459(18) .
C1 C1Y 0.65(3) .
C1 F2Y 0.80(3) .
C1 F3 1.28(3) .
C1 F2 1.32(3) .
C1 F1 1.34(4) .
C1 C2 1.57(3) .
C1 F3Y 1.67(4) .
C1 F1Y 1.88(4) .
F1 F2Y 0.64(3) .
F1 C1Y 1.78(3) .
F2 C1Y 0.75(3) .
F2 F1Y 0.80(3) .
F2 F3Y 1.32(4) .
F2 F2Y 1.68(4) .
F3 F2Y 1.39(5) .
F3 C1Y 1.74(3) .
F1X F3Z 1.47(4) .
F2X F3Z 0.88(3) .
F2X F1Z 1.26(4) .
F3X F2Z 0.64(3) .
C1Y F2Y 1.26(3) .
C1Y F3Y 1.35(2) .
C1Y F1Y 1.36(4) .
C1Y C2 1.57(3) .
C2 C3 1.383(14) .
C3 C2 1.383(14) 2_655
C3 H3 0.9500 .
C4 F6 1.29(3) .
C4 F4 1.31(3) .
C4 F5 1.39(2) .
C4 C5 1.53(3) .
C5 C6 1.35(2) 5_665
C6 C5 1.35(2) 5_665
C6 C7 1.41(2) .
C6 H6 0.9500 .
C7 C8 1.58(3) .
C8 F8 1.23(3) .
C8 F9 1.23(2) .
C8 F7 1.48(3) .
C4X F6X 1.16(3) .
C4X F4X 1.27(3) .
C4X F5X 1.41(3) .
C4X C5X 1.54(3) .
C5X C9 1.40(3) .
C9 C11 1.41(3) .
C9 H9 0.9500 .
C10 F10 1.24(3) .
C10 C11 1.41(3) .
C10 F11 1.55(3) .
C10 F12 1.70(2) .
C10X F10X 1.09(4) .
C10X F11X 1.34(3) .
C10X F12X 1.37(2) .
C10X C11X 1.66(3) .
F10X F11X 1.77(4) .
C11X C12 1.41(3) .
C12 C7X 1.36(3) .
C12 H12 0.9500 .
C7X C8X 1.65(3) .
C8X F8X 1.02(4) .
C8X F9X 1.25(3) .
C8X F7X 1.49(4) .
